data_4302061
loop_
_publ_author_name
'Christer B. Aaker\"oy'
'Benjamin M. T. Scott'
'Michelle M. Smith'
'Joaquin F. Urbina'
'John Desper'

_publ_section_title
;
Establishing Amide...Amide Reliability and Synthon Transferability in
the Supramolecular Assembly of Metal-Containing One-Dimensional
Architectures
;
_journal_name_full 'Inorganic Chemistry'
_journal_page_first 4052
_journal_page_last 4061
_journal_paper_doi 10.1021/ic801992t
_journal_volume 48
_journal_year 2009
_chemical_formula_moiety
;
Ni (C15 H11 O2)2 (C16 H15 N3 O)2 (C4 H8 O)2
;
_chemical_formula_sum 'C70 H68 N6 Ni O8'
_chemical_formula_weight 1180.01
_chemical_name_systematic
;
(1,3-Ph2acac)Ni(II), 4-[(2-MeBenzIm)methyl]PhCONH2 (THF)2
;
_space_group_IT_number 2
_symmetry_cell_setting triclinic
_symmetry_space_group_name_Hall '-P 1'
_symmetry_space_group_name_H-M 'P -1'
_atom_sites_solution_hydrogens geom
_atom_sites_solution_primary direct
_atom_sites_solution_secondary difmap
_audit_creation_method SHELXL-97
_cell_angle_alpha 75.737(9)
_cell_angle_beta 79.844(13)
_cell_angle_gamma 78.971(16)
_cell_formula_units_Z 1
_cell_length_a 8.9948(19)
_cell_length_b 11.185(2)
_cell_length_c 15.409(3)
_cell_measurement_reflns_used 1815
_cell_measurement_temperature 203(2)
_cell_measurement_theta_max 24.05
_cell_measurement_theta_min 2.30
_cell_volume 1461.1(5)
_computing_cell_refinement 'Bruker XSCANS'
_computing_data_collection 'Bruker XSCANS'
_computing_data_reduction 'Bruker SHELXTL'
_computing_molecular_graphics 'Bruker SHELXTL'
_computing_publication_material 'Bruker SHELXTL'
_computing_structure_refinement 'SHELXL-97 (Sheldrick, 1997)'
_computing_structure_solution 'SHELXS-97 (Sheldrick, 1990)'
_diffrn_ambient_temperature 203(2)
_diffrn_measured_fraction_theta_full 0.951
_diffrn_measured_fraction_theta_max 0.913
_diffrn_measurement_device_type 'CCD area detector'
_diffrn_measurement_method 'phi and omega scans'
_diffrn_radiation_monochromator graphite
_diffrn_radiation_source 'fine-focus sealed tube'
_diffrn_radiation_type MoK\a
_diffrn_radiation_wavelength 0.71073
_diffrn_reflns_av_R_equivalents 0.0576
_diffrn_reflns_av_sigmaI/netI 0.1414
_diffrn_reflns_limit_h_max 11
_diffrn_reflns_limit_h_min -11
_diffrn_reflns_limit_k_max 14
_diffrn_reflns_limit_k_min -13
_diffrn_reflns_limit_l_max 19
_diffrn_reflns_limit_l_min -19
_diffrn_reflns_number 9284
_diffrn_reflns_theta_full 25.00
_diffrn_reflns_theta_max 27.40
_diffrn_reflns_theta_min 1.38
_exptl_absorpt_coefficient_mu 0.397
_exptl_absorpt_correction_T_max 1.000
_exptl_absorpt_correction_T_min 0.481
_exptl_absorpt_correction_type multi-scan
_exptl_absorpt_process_details SADABS
_exptl_crystal_colour green
_exptl_crystal_density_diffrn 1.341
_exptl_crystal_density_method 'not measured'
_exptl_crystal_description plate
_exptl_crystal_F_000 622
_exptl_crystal_size_max 0.40
_exptl_crystal_size_mid 0.25
_exptl_crystal_size_min 0.15
_refine_diff_density_max 1.053
_refine_diff_density_min -1.083
_refine_diff_density_rms 0.107
_refine_ls_extinction_method none
_refine_ls_goodness_of_fit_ref 1.050
_refine_ls_hydrogen_treatment constr
_refine_ls_matrix_type full
_refine_ls_number_parameters 376
_refine_ls_number_reflns 6080
_refine_ls_number_restraints 20
_refine_ls_restrained_S_all 1.146
_refine_ls_R_factor_all 0.1362
_refine_ls_R_factor_gt 0.0832
_refine_ls_shift/su_max 0.000
_refine_ls_shift/su_mean 0.000
_refine_ls_structure_factor_coef Fsqd
_refine_ls_weighting_details 'calc w=1/[\s^2^(Fo^2^)+(0.1000P)^2^+0.0000P] where P=(Fo^2^+2Fc^2^)/3'
_refine_ls_weighting_scheme calc
_refine_ls_wR_factor_gt 0.2021
_refine_ls_wR_factor_ref 0.2292
_reflns_number_gt 3293
_reflns_number_total 6080
_reflns_threshold_expression >2sigma(I)
_cod_data_source_file ic801992t_si_002_02.cif
_cod_data_source_block 1b
_cod_depositor_comments
;
The following automatic conversions were performed:
'_symmetry_cell_setting' value 'Triclinic' changed to 'triclinic'
according to '/home/saulius/struct/CIF-dictionaries/cif_core.dic'
dictionary named 'cif_core.dic' version 2.4.1 from 2010-06-29.

Automatic conversion script
Id: cif_fix_enum 1527 2010-12-29 10:47:43Z saulius 
;
_cod_original_sg_symbol_H-M P-1
_cod_database_code 4302061

loop_
_symmetry_equiv_pos_as_xyz
'x, y, z'
'-x, -y, -z'

loop_
_atom_site_label
_atom_site_type_symbol
_atom_site_fract_x
_atom_site_fract_y
_atom_site_fract_z
_atom_site_U_iso_or_equiv
_atom_site_adp_type
_atom_site_occupancy
_atom_site_symmetry_multiplicity
_atom_site_calc_flag
_atom_site_refinement_flags
_atom_site_disorder_assembly
_atom_site_disorder_group
O1A O 1.2687(7) 0.6293(5) -0.0289(4) 0.0757(18) Uiso 0.774(6) 1 d PD A 1
C2A C 1.2267(15) 0.5097(9) -0.0339(7) 0.127(4) Uiso 0.774(6) 1 d PD A 1
H2A H 1.2947 0.4772 -0.0827 0.152 Uiso 0.774(6) 1 calc PR A 1
H2B H 1.1219 0.5244 -0.0481 0.152 Uiso 0.774(6) 1 calc PR A 1
C3A C 1.2388(18) 0.4091(10) 0.0584(8) 0.158(6) Uiso 0.774(6) 1 d PD A 1
H3A H 1.1585 0.3565 0.0722 0.189 Uiso 0.774(6) 1 calc PR A 1
H3B H 1.3393 0.3565 0.0592 0.189 Uiso 0.774(6) 1 calc PR A 1
C4A C 1.2143(15) 0.5000(11) 0.1222(7) 0.130(5) Uiso 0.774(6) 1 d PD A 1
H4A H 1.2634 0.4604 0.1763 0.157 Uiso 0.774(6) 1 calc PR A 1
H4B H 1.1048 0.5237 0.1410 0.157 Uiso 0.774(6) 1 calc PR A 1
C5A C 1.2891(17) 0.6215(12) 0.0674(7) 0.153(6) Uiso 0.774(6) 1 d PD A 1
H5A H 1.2354 0.6965 0.0881 0.183 Uiso 0.774(6) 1 calc PR A 1
H5B H 1.3975 0.6107 0.0741 0.183 Uiso 0.774(6) 1 calc PR A 1
O1B O 1.1738(19) 0.5868(18) 0.0004(12) 0.0757(18) Uiso 0.226(6) 1 d PD A -2
C2B C 1.303(3) 0.493(3) -0.0297(17) 0.127(4) Uiso 0.226(6) 1 d PD A -2
H2C H 1.3608 0.5323 -0.0861 0.152 Uiso 0.226(6) 1 calc PR A -2
H2D H 1.2620 0.4238 -0.0408 0.152 Uiso 0.226(6) 1 calc PR A -2
C3B C 1.412(3) 0.442(3) 0.047(2) 0.158(6) Uiso 0.226(6) 1 d PD A -2
H3C H 1.5172 0.4543 0.0230 0.189 Uiso 0.226(6) 1 calc PR A -2
H3D H 1.4093 0.3532 0.0734 0.189 Uiso 0.226(6) 1 calc PR A -2
C4B C 1.343(3) 0.523(4) 0.1219(19) 0.130(5) Uiso 0.226(6) 1 d PD A -2
H4C H 1.3289 0.4687 0.1822 0.157 Uiso 0.226(6) 1 calc PR A -2
H4D H 1.4126 0.5809 0.1223 0.157 Uiso 0.226(6) 1 calc PR A -2
C5B C 1.184(4) 0.598(4) 0.094(2) 0.153(6) Uiso 0.226(6) 1 d PD A -2
H5C H 1.0995 0.5641 0.1363 0.183 Uiso 0.226(6) 1 calc PR A -2
H5D H 1.1760 0.6865 0.0954 0.183 Uiso 0.226(6) 1 calc PR A -2
Ni1 Ni 0.5000 0.5000 0.5000 0.0262(2) Uani 1 2 d S . .
N11 N 0.9750(4) 0.3680(4) 0.4317(3) 0.0331(10) Uani 1 1 d . . .
C12 C 0.8308(5) 0.3560(4) 0.4746(3) 0.0310(11) Uani 1 1 d . . .
N13 N 0.7407(4) 0.4647(3) 0.4693(2) 0.0277(9) Uani 1 1 d . . .
C14 C 0.8310(5) 0.5546(4) 0.4189(3) 0.0293(11) Uani 1 1 d . . .
C15 C 0.7955(5) 0.6839(5) 0.3937(3) 0.0356(12) Uani 1 1 d . . .
H15 H 0.6985 0.7261 0.4119 0.043 Uiso 1 1 calc R . .
C16 C 0.9087(5) 0.7479(5) 0.3411(4) 0.0418(13) Uani 1 1 d . . .
H16 H 0.8883 0.8353 0.3225 0.050 Uiso 1 1 calc R . .
C17 C 1.0526(6) 0.6848(6) 0.3151(4) 0.0485(15) Uani 1 1 d . . .
H17 H 1.1257 0.7309 0.2775 0.058 Uiso 1 1 calc R . .
C18 C 1.0914(5) 0.5587(6) 0.3421(4) 0.0448(14) Uani 1 1 d . . .
H18 H 1.1905 0.5179 0.3265 0.054 Uiso 1 1 calc R . .
C19 C 0.9784(5) 0.4943(5) 0.3932(3) 0.0314(11) Uani 1 1 d . . .
C20 C 0.7902(5) 0.2315(4) 0.5222(4) 0.0401(13) Uani 1 1 d . . .
H20A H 0.7812 0.1854 0.4782 0.060 Uiso 1 1 calc R . .
H20B H 0.6936 0.2421 0.5611 0.060 Uiso 1 1 calc R . .
H20C H 0.8694 0.1858 0.5584 0.060 Uiso 1 1 calc R . .
C21 C 1.0332(5) 0.1136(5) 0.1940(4) 0.0389(12) Uani 1 1 d . . .
C22 C 0.9366(6) 0.2177(6) 0.2128(4) 0.0487(15) Uani 1 1 d . . .
H22 H 0.8570 0.2546 0.1781 0.058 Uiso 1 1 calc R . .
C23 C 0.9556(6) 0.2687(6) 0.2826(4) 0.0491(15) Uani 1 1 d . . .
H23 H 0.8893 0.3405 0.2943 0.059 Uiso 1 1 calc R . .
C24 C 1.0704(5) 0.2156(5) 0.3350(3) 0.0360(12) Uani 1 1 d . . .
C25 C 1.1654(5) 0.1103(5) 0.3163(4) 0.0442(14) Uani 1 1 d . . .
H25 H 1.2435 0.0718 0.3519 0.053 Uiso 1 1 calc R . .
C26 C 1.1474(6) 0.0604(5) 0.2460(4) 0.0456(14) Uani 1 1 d . . .
H26 H 1.2143 -0.0108 0.2337 0.055 Uiso 1 1 calc R . .
C27 C 1.0195(6) 0.0577(5) 0.1162(4) 0.0454(14) Uani 1 1 d . . .
N27 N 0.9171(5) 0.1178(5) 0.0610(3) 0.0563(13) Uani 1 1 d . . .
H27A H 0.9078 0.0883 0.0154 0.068 Uiso 1 1 calc R . .
H27B H 0.8597 0.1865 0.0707 0.068 Uiso 1 1 calc R . .
O27 O 1.1023(4) -0.0401(4) 0.1037(3) 0.0585(11) Uani 1 1 d . . .
C28 C 1.0939(5) 0.2669(5) 0.4133(4) 0.0421(13) Uani 1 1 d . . .
H28A H 1.0970 0.1994 0.4677 0.050 Uiso 1 1 calc R . .
H28B H 1.1929 0.2967 0.3996 0.050 Uiso 1 1 calc R . .
C31 C 0.4757(5) 0.6448(4) 0.6403(3) 0.0285(10) Uani 1 1 d . . .
O31 O 0.5157(3) 0.6450(3) 0.5574(2) 0.0284(7) Uani 1 1 d . . .
C32 C 0.4391(5) 0.5414(4) 0.7066(3) 0.0331(11) Uani 1 1 d . . .
H32 H 0.3970 0.5555 0.7642 0.040 Uiso 1 1 calc R . .
C33 C 0.4589(5) 0.4178(4) 0.6960(3) 0.0288(10) Uani 1 1 d . . .
O33 O 0.5088(3) 0.3815(3) 0.6236(2) 0.0305(7) Uani 1 1 d . . .
C41 C 0.4623(5) 0.7655(4) 0.6687(3) 0.0318(11) Uani 1 1 d . . .
C42 C 0.4685(6) 0.7732(5) 0.7553(4) 0.0434(13) Uani 1 1 d . . .
H42 H 0.4892 0.6993 0.7991 0.052 Uiso 1 1 calc R . .
C43 C 0.4446(6) 0.8882(5) 0.7804(4) 0.0511(15) Uani 1 1 d . . .
H43 H 0.4489 0.8916 0.8402 0.061 Uiso 1 1 calc R . .
C44 C 0.4149(6) 0.9961(5) 0.7160(5) 0.0541(16) Uani 1 1 d . . .
H44 H 0.3965 1.0740 0.7318 0.065 Uiso 1 1 calc R . .
C45 C 0.4122(7) 0.9898(5) 0.6294(4) 0.0528(16) Uani 1 1 d . . .
H45 H 0.3924 1.0641 0.5859 0.063 Uiso 1 1 calc R . .
C46 C 0.4378(5) 0.8765(4) 0.6035(4) 0.0400(13) Uani 1 1 d . . .
H46 H 0.4387 0.8743 0.5428 0.048 Uiso 1 1 calc R . .
C51 C 0.4187(5) 0.3194(4) 0.7786(3) 0.0300(11) Uani 1 1 d . . .
C52 C 0.2702(6) 0.3185(6) 0.8185(4) 0.0573(17) Uani 1 1 d . . .
H52 H 0.1931 0.3810 0.7946 0.069 Uiso 1 1 calc R . .
C53 C 0.2321(7) 0.2278(6) 0.8931(5) 0.070(2) Uani 1 1 d . . .
H53 H 0.1292 0.2276 0.9186 0.084 Uiso 1 1 calc R . .
C54 C 0.3407(7) 0.1395(6) 0.9300(4) 0.0613(18) Uani 1 1 d . . .
H54 H 0.3147 0.0799 0.9827 0.074 Uiso 1 1 calc R . .
C55 C 0.4882(7) 0.1370(6) 0.8905(4) 0.0619(18) Uani 1 1 d . . .
H55 H 0.5644 0.0736 0.9146 0.074 Uiso 1 1 calc R . .
C56 C 0.5265(6) 0.2275(5) 0.8150(4) 0.0514(16) Uani 1 1 d . . .
H56 H 0.6291 0.2252 0.7884 0.062 Uiso 1 1 calc R . .

loop_
_atom_site_aniso_label
_atom_site_aniso_U_11
_atom_site_aniso_U_22
_atom_site_aniso_U_33
_atom_site_aniso_U_23
_atom_site_aniso_U_13
_atom_site_aniso_U_12
Ni1 0.0318(4) 0.0223(4) 0.0222(5) -0.0040(4) -0.0022(3) -0.0006(3)
N11 0.0320(19) 0.037(2) 0.034(2) -0.0182(19) -0.0087(17) 0.0052(17)
C12 0.027(2) 0.036(3) 0.028(3) -0.010(2) -0.0074(19) 0.0081(19)
N13 0.0350(19) 0.026(2) 0.0207(19) -0.0071(17) -0.0050(16) 0.0020(16)
C14 0.033(2) 0.032(3) 0.023(2) -0.006(2) -0.0072(19) -0.0031(19)
C15 0.039(2) 0.032(3) 0.034(3) -0.004(2) -0.006(2) -0.004(2)
C16 0.041(3) 0.039(3) 0.044(3) 0.001(3) -0.010(2) -0.013(2)
C17 0.041(3) 0.064(4) 0.042(3) -0.004(3) -0.003(2) -0.026(3)
C18 0.032(2) 0.064(4) 0.040(3) -0.017(3) 0.001(2) -0.008(2)
C19 0.028(2) 0.041(3) 0.026(3) -0.010(2) -0.0021(19) -0.006(2)
C20 0.045(3) 0.029(3) 0.043(3) -0.007(2) -0.007(2) 0.002(2)
C21 0.035(2) 0.047(3) 0.040(3) -0.025(3) 0.008(2) -0.014(2)
C22 0.039(3) 0.071(4) 0.041(3) -0.027(3) -0.013(2) 0.003(3)
C23 0.041(3) 0.058(4) 0.051(3) -0.031(3) -0.006(3) 0.011(3)
C24 0.029(2) 0.041(3) 0.040(3) -0.018(2) -0.003(2) -0.001(2)
C25 0.036(2) 0.050(3) 0.051(3) -0.026(3) -0.011(2) 0.007(2)
C26 0.045(3) 0.045(3) 0.051(3) -0.028(3) -0.003(3) 0.002(2)
C27 0.044(3) 0.058(4) 0.041(3) -0.023(3) 0.004(3) -0.020(3)
N27 0.060(3) 0.065(3) 0.058(3) -0.037(3) -0.009(2) -0.011(3)
O27 0.066(2) 0.055(3) 0.062(3) -0.033(2) -0.005(2) -0.005(2)
C28 0.028(2) 0.051(3) 0.049(3) -0.024(3) -0.007(2) 0.008(2)
C31 0.030(2) 0.029(2) 0.027(3) -0.008(2) -0.0023(19) -0.0035(18)
O31 0.0365(16) 0.0237(16) 0.0214(17) -0.0045(13) -0.0004(13) 0.0002(13)
C32 0.047(3) 0.028(3) 0.023(2) -0.006(2) 0.000(2) -0.007(2)
C33 0.030(2) 0.026(2) 0.029(3) -0.004(2) -0.007(2) -0.0023(19)
O33 0.0353(16) 0.0262(17) 0.0270(18) -0.0039(14) -0.0033(14) -0.0008(13)
C41 0.030(2) 0.032(3) 0.032(3) -0.010(2) 0.002(2) -0.0030(19)
C42 0.059(3) 0.035(3) 0.040(3) -0.012(3) -0.005(3) -0.014(2)
C43 0.069(4) 0.050(3) 0.043(3) -0.028(3) 0.002(3) -0.015(3)
C44 0.058(3) 0.032(3) 0.074(5) -0.021(3) -0.003(3) -0.004(3)
C45 0.071(4) 0.026(3) 0.059(4) -0.006(3) -0.009(3) -0.007(3)
C46 0.052(3) 0.028(3) 0.039(3) -0.008(2) -0.001(2) -0.005(2)
C51 0.040(2) 0.027(2) 0.024(2) -0.007(2) -0.007(2) -0.005(2)
C52 0.041(3) 0.061(4) 0.050(4) 0.016(3) -0.001(3) -0.002(3)
C53 0.057(4) 0.066(5) 0.067(5) 0.012(4) 0.008(3) -0.013(3)
C54 0.086(4) 0.042(4) 0.043(4) 0.012(3) 0.002(3) -0.017(3)
C55 0.064(4) 0.044(4) 0.058(4) 0.021(3) -0.015(3) 0.002(3)
C56 0.046(3) 0.039(3) 0.052(4) 0.009(3) 0.005(3) -0.001(2)

loop_
_atom_type_symbol
_atom_type_description
_atom_type_scat_dispersion_real
_atom_type_scat_dispersion_imag
_atom_type_scat_source
C C 0.0033 0.0016 'International Tables Vol C Tables 4.2.6.8 and 6.1.1.4'
H H 0.0000 0.0000 'International Tables Vol C Tables 4.2.6.8 and 6.1.1.4'
N N 0.0061 0.0033 'International Tables Vol C Tables 4.2.6.8 and 6.1.1.4'
O O 0.0106 0.0060 'International Tables Vol C Tables 4.2.6.8 and 6.1.1.4'
Ni Ni 0.3393 1.1124 'International Tables Vol C Tables 4.2.6.8 and 6.1.1.4'

loop_
_geom_angle_atom_site_label_1
_geom_angle_atom_site_label_2
_geom_angle_atom_site_label_3
_geom_angle
_geom_angle_site_symmetry_1
_geom_angle_site_symmetry_3
_geom_angle_publ_flag
C2A O1A C5A 108.2(6) . . ?
O1A C2A C3A 111.6(7) . . ?
O1A C2A H2A 109.3 . . ?
C3A C2A H2A 109.3 . . ?
O1A C2A H2B 109.3 . . ?
C3A C2A H2B 109.3 . . ?
H2A C2A H2B 108.0 . . ?
C4A C3A C2A 98.1(7) . . ?
C4A C3A H3A 112.1 . . ?
C2A C3A H3A 112.1 . . ?
C4A C3A H3B 112.1 . . ?
C2A C3A H3B 112.1 . . ?
H3A C3A H3B 109.8 . . ?
C3A C4A C5A 107.4(8) . . ?
C3A C4A H4A 110.2 . . ?
C5A C4A H4A 110.2 . . ?
C3A C4A H4B 110.2 . . ?
C5A C4A H4B 110.2 . . ?
H4A C4A H4B 108.5 . . ?
O1A C5A C4A 103.0(7) . . ?
O1A C5A H5A 111.2 . . ?
C4A C5A H5A 111.2 . . ?
O1A C5A H5B 111.2 . . ?
C4A C5A H5B 111.2 . . ?
H5A C5A H5B 109.1 . . ?
C2B O1B C5B 110.6(10) . . ?
O1B C2B C3B 109.0(9) . . ?
O1B C2B H2C 109.9 . . ?
C3B C2B H2C 109.9 . . ?
O1B C2B H2D 109.9 . . ?
C3B C2B H2D 109.9 . . ?
H2C C2B H2D 108.3 . . ?
C2B C3B C4B 104.8(9) . . ?
C2B C3B H3C 110.8 . . ?
C4B C3B H3C 110.8 . . ?
C2B C3B H3D 110.8 . . ?
C4B C3B H3D 110.8 . . ?
H3C C3B H3D 108.9 . . ?
C5B C4B C3B 105.9(9) . . ?
C5B C4B H4C 110.6 . . ?
C3B C4B H4C 110.6 . . ?
C5B C4B H4D 110.6 . . ?
C3B C4B H4D 110.6 . . ?
H4C C4B H4D 108.7 . . ?
O1B C5B C4B 108.3(10) . . ?
O1B C5B H5C 110.0 . . ?
C4B C5B H5C 110.0 . . ?
O1B C5B H5D 110.0 . . ?
C4B C5B H5D 110.0 . . ?
H5C C5B H5D 108.4 . . ?
O33 Ni1 O33 179.999(1) . 2_666 ?
O33 Ni1 O31 89.07(12) . . ?
O33 Ni1 O31 90.93(12) 2_666 . ?
O33 Ni1 O31 90.93(12) . 2_666 ?
O33 Ni1 O31 89.07(12) 2_666 2_666 ?
O31 Ni1 O31 180.00(15) . 2_666 ?
O33 Ni1 N13 90.96(13) . . ?
O33 Ni1 N13 89.04(13) 2_666 . ?
O31 Ni1 N13 90.54(13) . . ?
O31 Ni1 N13 89.46(13) 2_666 . ?
O33 Ni1 N13 89.04(13) . 2_666 ?
O33 Ni1 N13 90.96(13) 2_666 2_666 ?
O31 Ni1 N13 89.46(13) . 2_666 ?
O31 Ni1 N13 90.54(13) 2_666 2_666 ?
N13 Ni1 N13 180.0 . 2_666 ?
C12 N11 C19 107.9(4) . . ?
C12 N11 C28 125.9(4) . . ?
C19 N11 C28 125.1(4) . . ?
N13 C12 N11 112.2(4) . . ?
N13 C12 C20 126.9(4) . . ?
N11 C12 C20 120.9(4) . . ?
C12 N13 C14 105.8(4) . . ?
C12 N13 Ni1 128.3(3) . . ?
C14 N13 Ni1 124.3(3) . . ?
C15 C14 C19 120.2(5) . . ?
C15 C14 N13 130.6(4) . . ?
C19 C14 N13 109.1(4) . . ?
C16 C15 C14 117.3(4) . . ?
C16 C15 H15 121.4 . . ?
C14 C15 H15 121.4 . . ?
C15 C16 C17 121.0(5) . . ?
C15 C16 H16 119.5 . . ?
C17 C16 H16 119.5 . . ?
C18 C17 C16 122.6(5) . . ?
C18 C17 H17 118.7 . . ?
C16 C17 H17 118.7 . . ?
C17 C18 C19 116.7(5) . . ?
C17 C18 H18 121.7 . . ?
C19 C18 H18 121.7 . . ?
C18 C19 N11 132.9(4) . . ?
C18 C19 C14 122.2(5) . . ?
N11 C19 C14 104.9(4) . . ?
C12 C20 H20A 109.5 . . ?
C12 C20 H20B 109.5 . . ?
H20A C20 H20B 109.5 . . ?
C12 C20 H20C 109.5 . . ?
H20A C20 H20C 109.5 . . ?
H20B C20 H20C 109.5 . . ?
C26 C21 C22 118.8(5) . . ?
C26 C21 C27 119.1(4) . . ?
C22 C21 C27 122.1(5) . . ?
C21 C22 C23 120.5(5) . . ?
C21 C22 H22 119.7 . . ?
C23 C22 H22 119.7 . . ?
C24 C23 C22 120.8(5) . . ?
C24 C23 H23 119.6 . . ?
C22 C23 H23 119.6 . . ?
C23 C24 C25 118.2(5) . . ?
C23 C24 C28 122.7(4) . . ?
C25 C24 C28 119.1(4) . . ?
C24 C25 C26 120.9(5) . . ?
C24 C25 H25 119.6 . . ?
C26 C25 H25 119.6 . . ?
C21 C26 C25 120.7(5) . . ?
C21 C26 H26 119.6 . . ?
C25 C26 H26 119.6 . . ?
O27 C27 N27 121.1(5) . . ?
O27 C27 C21 120.8(5) . . ?
N27 C27 C21 118.1(5) . . ?
C27 N27 H27A 120.0 . . ?
C27 N27 H27B 120.0 . . ?
H27A N27 H27B 120.0 . . ?
N11 C28 C24 112.8(4) . . ?
N11 C28 H28A 109.0 . . ?
C24 C28 H28A 109.0 . . ?
N11 C28 H28B 109.0 . . ?
C24 C28 H28B 109.0 . . ?
H28A C28 H28B 107.8 . . ?
O31 C31 C32 124.8(4) . . ?
O31 C31 C41 117.5(4) . . ?
C32 C31 C41 117.7(4) . . ?
C31 O31 Ni1 123.7(3) . . ?
C31 C32 C33 126.4(4) . . ?
C31 C32 H32 116.8 . . ?
C33 C32 H32 116.8 . . ?
O33 C33 C32 125.9(4) . . ?
O33 C33 C51 116.8(4) . . ?
C32 C33 C51 117.3(4) . . ?
C33 O33 Ni1 122.0(3) . . ?
C42 C41 C46 118.4(5) . . ?
C42 C41 C31 123.6(5) . . ?
C46 C41 C31 118.0(4) . . ?
C41 C42 C43 121.7(5) . . ?
C41 C42 H42 119.1 . . ?
C43 C42 H42 119.1 . . ?
C44 C43 C42 118.9(5) . . ?
C44 C43 H43 120.6 . . ?
C42 C43 H43 120.6 . . ?
C45 C44 C43 119.9(5) . . ?
C45 C44 H44 120.0 . . ?
C43 C44 H44 120.0 . . ?
C44 C45 C46 121.7(5) . . ?
C44 C45 H45 119.1 . . ?
C46 C45 H45 119.1 . . ?
C45 C46 C41 119.3(5) . . ?
C45 C46 H46 120.4 . . ?
C41 C46 H46 120.4 . . ?
C56 C51 C52 117.7(5) . . ?
C56 C51 C33 121.6(4) . . ?
C52 C51 C33 120.7(4) . . ?
C51 C52 C53 121.1(5) . . ?
C51 C52 H52 119.5 . . ?
C53 C52 H52 119.5 . . ?
C54 C53 C52 120.6(6) . . ?
C54 C53 H53 119.7 . . ?
C52 C53 H53 119.7 . . ?
C53 C54 C55 119.4(6) . . ?
C53 C54 H54 120.3 . . ?
C55 C54 H54 120.3 . . ?
C54 C55 C56 120.1(5) . . ?
C54 C55 H55 120.0 . . ?
C56 C55 H55 120.0 . . ?
C51 C56 C55 121.2(5) . . ?
C51 C56 H56 119.4 . . ?
C55 C56 H56 119.4 . . ?

loop_
_geom_bond_atom_site_label_1
_geom_bond_atom_site_label_2
_geom_bond_distance
_geom_bond_site_symmetry_2
_geom_bond_publ_flag
O1A C2A 1.480(9) . ?
O1A C5A 1.507(9) . ?
C2A C3A 1.588(9) . ?
C2A H2A 0.9800 . ?
C2A H2B 0.9800 . ?
C3A C4A 1.542(9) . ?
C3A H3A 0.9800 . ?
C3A H3B 0.9800 . ?
C4A C5A 1.611(9) . ?
C4A H4A 0.9800 . ?
C4A H4B 0.9800 . ?
C5A H5A 0.9800 . ?
C5A H5B 0.9800 . ?
O1B C2B 1.495(10) . ?
O1B C5B 1.497(10) . ?
C2B C3B 1.600(10) . ?
C2B H2C 0.9800 . ?
C2B H2D 0.9800 . ?
C3B C4B 1.601(11) . ?
C3B H3C 0.9800 . ?
C3B H3D 0.9800 . ?
C4B C5B 1.592(10) . ?
C4B H4C 0.9800 . ?
C4B H4D 0.9800 . ?
C5B H5C 0.9800 . ?
C5B H5D 0.9800 . ?
Ni1 O33 2.040(3) . ?
Ni1 O33 2.040(3) 2_666 ?
Ni1 O31 2.067(3) . ?
Ni1 O31 2.067(3) 2_666 ?
Ni1 N13 2.114(3) . ?
Ni1 N13 2.114(3) 2_666 ?
N11 C12 1.363(6) . ?
N11 C19 1.394(6) . ?
N11 C28 1.447(5) . ?
C12 N13 1.319(5) . ?
C12 C20 1.485(7) . ?
N13 C14 1.408(6) . ?
C14 C15 1.391(6) . ?
C14 C19 1.405(6) . ?
C15 C16 1.381(7) . ?
C15 H15 0.9400 . ?
C16 C17 1.393(7) . ?
C16 H16 0.9400 . ?
C17 C18 1.362(8) . ?
C17 H17 0.9400 . ?
C18 C19 1.375(7) . ?
C18 H18 0.9400 . ?
C20 H20A 0.9700 . ?
C20 H20B 0.9700 . ?
C20 H20C 0.9700 . ?
C21 C26 1.369(7) . ?
C21 C22 1.373(7) . ?
C21 C27 1.513(7) . ?
C22 C23 1.384(7) . ?
C22 H22 0.9400 . ?
C23 C24 1.376(7) . ?
C23 H23 0.9400 . ?
C24 C25 1.377(6) . ?
C24 C28 1.519(7) . ?
C25 C26 1.381(7) . ?
C25 H25 0.9400 . ?
C26 H26 0.9400 . ?
C27 O27 1.237(6) . ?
C27 N27 1.335(7) . ?
N27 H27A 0.8700 . ?
N27 H27B 0.8700 . ?
C28 H28A 0.9800 . ?
C28 H28B 0.9800 . ?
C31 O31 1.264(5) . ?
C31 C32 1.391(6) . ?
C31 C41 1.497(6) . ?
C32 C33 1.406(6) . ?
C32 H32 0.9400 . ?
C33 O33 1.260(5) . ?
C33 C51 1.503(6) . ?
C41 C42 1.370(7) . ?
C41 C46 1.399(7) . ?
C42 C43 1.400(7) . ?
C42 H42 0.9400 . ?
C43 C44 1.376(8) . ?
C43 H43 0.9400 . ?
C44 C45 1.357(8) . ?
C44 H44 0.9400 . ?
C45 C46 1.387(7) . ?
C45 H45 0.9400 . ?
C46 H46 0.9400 . ?
C51 C56 1.356(6) . ?
C51 C52 1.369(7) . ?
C52 C53 1.374(8) . ?
C52 H52 0.9400 . ?
C53 C54 1.343(8) . ?
C53 H53 0.9400 . ?
C54 C55 1.356(8) . ?
C54 H54 0.9400 . ?
C55 C56 1.382(8) . ?
C55 H55 0.9400 . ?
C56 H56 0.9400 . ?

loop_
_geom_hbond_atom_site_label_D
_geom_hbond_atom_site_label_H
_geom_hbond_atom_site_label_A
_geom_hbond_distance_DH
_geom_hbond_distance_HA
_geom_hbond_distance_DA
_geom_hbond_angle_DHA
_geom_hbond_site_symmetry_A
N27 H27A O27 0.87 2.06 2.921(6) 172.0 2_755
N27 H27B O1A 0.87 2.17 2.972(8) 153.9 2_765

loop_
_geom_torsion_atom_site_label_1
_geom_torsion_atom_site_label_2
_geom_torsion_atom_site_label_3
_geom_torsion_atom_site_label_4
_geom_torsion
_geom_torsion_site_symmetry_1
_geom_torsion_site_symmetry_2
_geom_torsion_site_symmetry_3
_geom_torsion_site_symmetry_4
_geom_torsion_publ_flag
C5A O1A C2A C3A -7.6(14) . . . . ?
O1A C2A C3A C4A 25.7(13) . . . . ?
C2A C3A C4A C5A -33.3(14) . . . . ?
C2A O1A C5A C4A -13.6(13) . . . . ?
C3A C4A C5A O1A 31.0(15) . . . . ?
C5B O1B C2B C3B -3(4) . . . . ?
O1B C2B C3B C4B -5(4) . . . . ?
C2B C3B C4B C5B 10(4) . . . . ?
C2B O1B C5B C4B 9(5) . . . . ?
C3B C4B C5B O1B -12(5) . . . . ?
C19 N11 C12 N13 -1.7(5) . . . . ?
C28 N11 C12 N13 -170.2(4) . . . . ?
C19 N11 C12 C20 179.7(4) . . . . ?
C28 N11 C12 C20 11.2(7) . . . . ?
N11 C12 N13 C14 0.5(5) . . . . ?
C20 C12 N13 C14 179.0(5) . . . . ?
N11 C12 N13 Ni1 166.9(3) . . . . ?
C20 C12 N13 Ni1 -14.6(7) . . . . ?
O33 Ni1 N13 C12 51.6(4) . . . . ?
O33 Ni1 N13 C12 -128.4(4) 2_666 . . . ?
O31 Ni1 N13 C12 140.7(4) . . . . ?
O31 Ni1 N13 C12 -39.3(4) 2_666 . . . ?
O33 Ni1 N13 C14 -144.3(3) . . . . ?
O33 Ni1 N13 C14 35.7(3) 2_666 . . . ?
O31 Ni1 N13 C14 -55.2(3) . . . . ?
O31 Ni1 N13 C14 124.8(3) 2_666 . . . ?
C12 N13 C14 C15 -179.0(5) . . . . ?
Ni1 N13 C14 C15 13.9(7) . . . . ?
C12 N13 C14 C19 0.9(5) . . . . ?
Ni1 N13 C14 C19 -166.2(3) . . . . ?
C19 C14 C15 C16 2.0(7) . . . . ?
N13 C14 C15 C16 -178.1(5) . . . . ?
C14 C15 C16 C17 -0.5(8) . . . . ?
C15 C16 C17 C18 -2.2(9) . . . . ?
C16 C17 C18 C19 3.2(8) . . . . ?
C17 C18 C19 N11 179.6(5) . . . . ?
C17 C18 C19 C14 -1.7(8) . . . . ?
C12 N11 C19 C18 -179.1(5) . . . . ?
C28 N11 C19 C18 -10.5(8) . . . . ?
C12 N11 C19 C14 2.1(5) . . . . ?
C28 N11 C19 C14 170.7(4) . . . . ?
C15 C14 C19 C18 -0.9(7) . . . . ?
N13 C14 C19 C18 179.2(4) . . . . ?
C15 C14 C19 N11 178.1(4) . . . . ?
N13 C14 C19 N11 -1.8(5) . . . . ?
C26 C21 C22 C23 0.7(9) . . . . ?
C27 C21 C22 C23 -177.8(5) . . . . ?
C21 C22 C23 C24 -0.7(9) . . . . ?
C22 C23 C24 C25 -0.2(9) . . . . ?
C22 C23 C24 C28 -178.9(5) . . . . ?
C23 C24 C25 C26 1.0(8) . . . . ?
C28 C24 C25 C26 179.7(5) . . . . ?
C22 C21 C26 C25 0.1(8) . . . . ?
C27 C21 C26 C25 178.7(5) . . . . ?
C24 C25 C26 C21 -0.9(9) . . . . ?
C26 C21 C27 O27 5.6(8) . . . . ?
C22 C21 C27 O27 -175.9(5) . . . . ?
C26 C21 C27 N27 -173.6(5) . . . . ?
C22 C21 C27 N27 4.9(8) . . . . ?
C12 N11 C28 C24 76.2(6) . . . . ?
C19 N11 C28 C24 -90.4(6) . . . . ?
C23 C24 C28 N11 5.8(8) . . . . ?
C25 C24 C28 N11 -172.9(5) . . . . ?
C32 C31 O31 Ni1 10.7(6) . . . . ?
C41 C31 O31 Ni1 -167.4(3) . . . . ?
O33 Ni1 O31 C31 -24.3(3) . . . . ?
O33 Ni1 O31 C31 155.7(3) 2_666 . . . ?
N13 Ni1 O31 C31 -115.2(3) . . . . ?
N13 Ni1 O31 C31 64.8(3) 2_666 . . . ?
O31 C31 C32 C33 8.9(8) . . . . ?
C41 C31 C32 C33 -173.0(4) . . . . ?
C31 C32 C33 O33 -2.4(8) . . . . ?
C31 C32 C33 C51 176.9(4) . . . . ?
C32 C33 O33 Ni1 -22.2(6) . . . . ?
C51 C33 O33 Ni1 158.5(3) . . . . ?
O31 Ni1 O33 C33 29.4(3) . . . . ?
O31 Ni1 O33 C33 -150.6(3) 2_666 . . . ?
N13 Ni1 O33 C33 119.9(3) . . . . ?
N13 Ni1 O33 C33 -60.1(3) 2_666 . . . ?
O31 C31 C41 C42 -158.5(4) . . . . ?
C32 C31 C41 C42 23.2(7) . . . . ?
O31 C31 C41 C46 23.4(6) . . . . ?
C32 C31 C41 C46 -154.8(4) . . . . ?
C46 C41 C42 C43 2.7(7) . . . . ?
C31 C41 C42 C43 -175.4(5) . . . . ?
C41 C42 C43 C44 -0.2(8) . . . . ?
C42 C43 C44 C45 -1.3(9) . . . . ?
C43 C44 C45 C46 0.4(9) . . . . ?
C44 C45 C46 C41 2.1(8) . . . . ?
C42 C41 C46 C45 -3.5(7) . . . . ?
C31 C41 C46 C45 174.6(4) . . . . ?
O33 C33 C51 C56 65.1(6) . . . . ?
C32 C33 C51 C56 -114.3(5) . . . . ?
O33 C33 C51 C52 -113.6(5) . . . . ?
C32 C33 C51 C52 67.1(7) . . . . ?
C56 C51 C52 C53 0.2(10) . . . . ?
C33 C51 C52 C53 179.0(6) . . . . ?
C51 C52 C53 C54 1.7(11) . . . . ?
C52 C53 C54 C55 -3.0(11) . . . . ?
C53 C54 C55 C56 2.3(11) . . . . ?
C52 C51 C56 C55 -0.8(9) . . . . ?
C33 C51 C56 C55 -179.6(6) . . . . ?
C54 C55 C56 C51 -0.4(10) . . . . ?
